data_7220156
loop_
_publ_author_name
'Raboui, Hasan'
'AL-Amr, Mohammad'
'Abdelrahman, Ahmed'
'Bender, Timothy Paul'

_publ_section_title
;
 Axially Phenoxylated Aluminum Phthalocyanines and Their Application in
 Organic Photovoltaic Cells.
;
_journal_name_full 'RSC Adv.'
_journal_paper_doi 10.1039/C5RA04919A
_journal_year 2015
_chemical_formula_moiety 'C38 H20 Al N9 O3'
_chemical_formula_sum 'C38 H20 Al N9 O3'
_chemical_formula_weight 677.61
_chemical_name_common
; 
NO2PhO-AlPc 
;
_chemical_name_systematic
; 
(nitro phenoxy)(phthalocyaninato)aluminum 
;
_space_group_crystal_system monoclinic
_space_group_IT_number 14
_space_group_name_Hall '-P 2ybc'
_space_group_name_H-M_alt 'P 1 21/c 1'
_symmetry_space_group_name_Hall '-P 2ybc'
_symmetry_space_group_name_H-M 'P 1 21/c 1'
_atom_sites_solution_hydrogens geom
_audit_creation_method SHELXL-2013
_audit_update_record
;
2015-03-03 deposited with the CCDC.
2015-05-07 downloaded from the CCDC.
;
_cell_angle_alpha 90
_cell_angle_beta 99.518(2)
_cell_angle_gamma 90
_cell_formula_units_Z 4
_cell_length_a 12.4623(6)
_cell_length_b 20.8620(11)
_cell_length_c 11.6002(6)
_cell_measurement_reflns_used 2493
_cell_measurement_temperature 147(2)
_cell_measurement_theta_max 24.40
_cell_measurement_theta_min 2.43
_cell_volume 2974.4(3)
_computing_cell_refinement APEX2
_computing_data_collection 'APEX2 (Bruker, 2007)'
_computing_data_reduction 'SAINT (Bruker, 2007)'
_computing_molecular_graphics 'PLATON (Spek, 2009)'
_computing_publication_material 'SHELXTL (Sheldrick, 2008)'
_computing_structure_refinement 'SHELXL-2013 (Sheldrick, 2013)'
_computing_structure_solution 'SHELXS-97 (Sheldrick, 2008)'
_diffrn_ambient_temperature 147(2)
_diffrn_measured_fraction_theta_full 0.999
_diffrn_measured_fraction_theta_max 0.995
_diffrn_measurement_device_type 'Bruker Kappa APEX-DUO CCD'
_diffrn_measurement_method '\f and \w scans'
_diffrn_radiation_type MoK\a
_diffrn_radiation_wavelength 0.71073
_diffrn_reflns_av_R_equivalents 0.0814
_diffrn_reflns_av_unetI/netI 0.0888
_diffrn_reflns_laue_measured_fraction_full 0.999
_diffrn_reflns_laue_measured_fraction_max 0.995
_diffrn_reflns_limit_h_max 16
_diffrn_reflns_limit_h_min -16
_diffrn_reflns_limit_k_max 26
_diffrn_reflns_limit_k_min -27
_diffrn_reflns_limit_l_max 13
_diffrn_reflns_limit_l_min -15
_diffrn_reflns_number 24158
_diffrn_reflns_point_group_measured_fraction_full 0.999
_diffrn_reflns_point_group_measured_fraction_max 0.995
_diffrn_reflns_theta_full 25.242
_diffrn_reflns_theta_max 27.582
_diffrn_reflns_theta_min 1.657
_diffrn_source 'sealed tube with Bruker Triumph monochromator'
_exptl_absorpt_coefficient_mu 0.128
_exptl_absorpt_correction_T_max 0.7456
_exptl_absorpt_correction_T_min 0.6904
_exptl_absorpt_correction_type multi-scan
_exptl_absorpt_process_details 'SADABS (Sheldrick, 1996)'
_exptl_crystal_colour purple
_exptl_crystal_density_diffrn 1.513
_exptl_crystal_description plate
_exptl_crystal_F_000 1392
_exptl_crystal_size_max 0.160
_exptl_crystal_size_mid 0.120
_exptl_crystal_size_min 0.080
_refine_diff_density_max 0.283
_refine_diff_density_min -0.314
_refine_diff_density_rms 0.062
_refine_ls_extinction_method none
_refine_ls_goodness_of_fit_ref 1.002
_refine_ls_hydrogen_treatment constr
_refine_ls_matrix_type full
_refine_ls_number_parameters 460
_refine_ls_number_reflns 6837
_refine_ls_number_restraints 0
_refine_ls_restrained_S_all 1.002
_refine_ls_R_factor_all 0.1093
_refine_ls_R_factor_gt 0.0507
_refine_ls_shift/su_max 0.001
_refine_ls_shift/su_mean 0.000
_refine_ls_structure_factor_coef Fsqd
_refine_ls_weighting_details 'w=1/[\s^2^(Fo^2^)+(0.0467P)^2^+0.3506P] where P=(Fo^2^+2Fc^2^)/3'
_refine_ls_weighting_scheme calc
_refine_ls_wR_factor_gt 0.0972
_refine_ls_wR_factor_ref 0.1175
_reflns_Friedel_coverage 0.000
_reflns_number_gt 4119
_reflns_number_total 6837
_reflns_threshold_expression 'I > 2\s(I)'
_cod_data_source_file c5ra04919a2.cif
_cod_data_source_block d1499
_cod_database_code 7220156
_shelx_space_group_comment
; 
The symmetry employed for this shelxl refinement is uniquely defined 
by the following loop, which should always be used as a source of 
symmetry information in preference to the above space-group names. 
They are only intended as comments. 
;
_shelx_estimated_absorpt_t_min 0.980
_shelx_estimated_absorpt_t_max 0.990
_shelxl_version_number 2013-4

loop_
_space_group_symop_operation_xyz
'x, y, z'
'-x, y+1/2, -z+1/2'
'-x, -y, -z'
'x, -y-1/2, z-1/2'

loop_
_atom_site_label
_atom_site_type_symbol
_atom_site_fract_x
_atom_site_fract_y
_atom_site_fract_z
_atom_site_U_iso_or_equiv
_atom_site_adp_type
_atom_site_occupancy
_atom_site_site_symmetry_order
_atom_site_calc_flag
_atom_site_refinement_flags_posn
_atom_site_refinement_flags_adp
Al1 Al 0.49179(5) 0.57343(3) 0.14281(6) 0.01642(17) Uani 1 1 d . .
O1 O 0.52779(11) 0.63911(8) 0.23666(14) 0.0218(4) Uani 1 1 d . .
O2 O 0.96518(14) 0.73028(11) 0.53131(18) 0.0487(6) Uani 1 1 d . .
O3 O 0.85204(15) 0.77311(11) 0.62887(17) 0.0498(6) Uani 1 1 d . .
N1 N 0.39581(13) 0.61546(9) 0.01502(16) 0.0169(4) Uani 1 1 d . .
N2 N 0.52465(14) 0.64687(9) -0.11059(16) 0.0189(4) Uani 1 1 d . .
N3 N 0.60163(13) 0.57074(9) 0.03934(16) 0.0171(4) Uani 1 1 d . .
N4 N 0.73899(14) 0.50267(9) 0.15210(16) 0.0186(4) Uani 1 1 d . .
N5 N 0.56847(14) 0.50166(9) 0.22755(16) 0.0171(4) Uani 1 1 d . .
N6 N 0.43780(14) 0.46886(9) 0.34977(16) 0.0203(4) Uani 1 1 d . .
N7 N 0.36091(14) 0.54398(9) 0.19952(16) 0.0170(4) Uani 1 1 d . .
N8 N 0.22228(14) 0.60908(9) 0.08334(16) 0.0177(4) Uani 1 1 d . .
N9 N 0.87184(16) 0.73947(11) 0.54815(19) 0.0313(5) Uani 1 1 d . .
C1 C 0.28735(17) 0.63019(11) 0.0123(2) 0.0164(5) Uani 1 1 d . .
C2 C 0.24997(17) 0.67401(11) -0.08182(19) 0.0175(5) Uani 1 1 d . .
C3 C 0.14867(17) 0.70287(11) -0.1178(2) 0.0211(5) Uani 1 1 d . .
H3A H 0.0896 0.6962 -0.0768 0.025 Uiso 1 1 calc R U
C4 C 0.13869(19) 0.74128(12) -0.2152(2) 0.0240(6) Uani 1 1 d . .
H4A H 0.0708 0.7612 -0.2430 0.029 Uiso 1 1 calc R U
C5 C 0.22654(19) 0.75184(12) -0.2748(2) 0.0239(6) Uani 1 1 d . .
H5A H 0.2164 0.7783 -0.3424 0.029 Uiso 1 1 calc R U
C6 C 0.32728(19) 0.72462(11) -0.2372(2) 0.0226(5) Uani 1 1 d . .
H6A H 0.3871 0.7325 -0.2765 0.027 Uiso 1 1 calc R U
C7 C 0.33744(17) 0.68511(11) -0.1394(2) 0.0184(5) Uani 1 1 d . .
C8 C 0.42795(17) 0.64781(11) -0.0781(2) 0.0180(5) Uani 1 1 d . .
C9 C 0.60448(17) 0.61129(11) -0.0549(2) 0.0187(5) Uani 1 1 d . .
C10 C 0.71227(17) 0.61081(11) -0.0869(2) 0.0194(5) Uani 1 1 d . .
C11 C 0.75792(18) 0.64569(12) -0.1689(2) 0.0221(5) Uani 1 1 d . .
H11A H 0.7158 0.6749 -0.2206 0.027 Uiso 1 1 calc R U
C12 C 0.86730(18) 0.63608(12) -0.1720(2) 0.0253(6) Uani 1 1 d . .
H12A H 0.9012 0.6597 -0.2261 0.030 Uiso 1 1 calc R U
C13 C 0.92907(18) 0.59227(12) -0.0971(2) 0.0247(6) Uani 1 1 d . .
H13A H 1.0038 0.5864 -0.1019 0.030 Uiso 1 1 calc R U
C14 C 0.88347(17) 0.55739(12) -0.0164(2) 0.0209(5) Uani 1 1 d . .
H14A H 0.9252 0.5274 0.0340 0.025 Uiso 1 1 calc R U
C15 C 0.77392(17) 0.56779(11) -0.0116(2) 0.0190(5) Uani 1 1 d . .
C16 C 0.70406(17) 0.54325(11) 0.0662(2) 0.0176(5) Uani 1 1 d . .
C17 C 0.67553(17) 0.48368(11) 0.2264(2) 0.0178(5) Uani 1 1 d . .
C18 C 0.71228(17) 0.43972(11) 0.3218(2) 0.0203(5) Uani 1 1 d . .
C19 C 0.81077(18) 0.40877(11) 0.3590(2) 0.0226(5) Uani 1 1 d . .
H19A H 0.8709 0.4140 0.3191 0.027 Uiso 1 1 calc R U
C20 C 0.81742(19) 0.37001(12) 0.4566(2) 0.0267(6) Uani 1 1 d . .
H20A H 0.8838 0.3485 0.4846 0.032 Uiso 1 1 calc R U
C21 C 0.7289(2) 0.36160(12) 0.5150(2) 0.0294(6) Uani 1 1 d . .
H21A H 0.7367 0.3347 0.5820 0.035 Uiso 1 1 calc R U
C22 C 0.63022(19) 0.39152(12) 0.4777(2) 0.0252(6) Uani 1 1 d . .
H22A H 0.5698 0.3856 0.5169 0.030 Uiso 1 1 calc R U
C23 C 0.62402(17) 0.43081(11) 0.3798(2) 0.0207(5) Uani 1 1 d . .
C24 C 0.53568(17) 0.46896(11) 0.3192(2) 0.0181(5) Uani 1 1 d . .
C25 C 0.35654(17) 0.50276(11) 0.29217(19) 0.0177(5) Uani 1 1 d . .
C26 C 0.24794(17) 0.50097(11) 0.3213(2) 0.0197(5) Uani 1 1 d . .
C27 C 0.20266(19) 0.46605(12) 0.4026(2) 0.0247(6) Uani 1 1 d . .
H27A H 0.2449 0.4370 0.4544 0.030 Uiso 1 1 calc R U
C28 C 0.09269(19) 0.47543(13) 0.4049(2) 0.0273(6) Uani 1 1 d . .
H28A H 0.0587 0.4516 0.4586 0.033 Uiso 1 1 calc R U
C29 C 0.03077(19) 0.51903(13) 0.3302(2) 0.0259(6) Uani 1 1 d . .
H29A H -0.0442 0.5244 0.3345 0.031 Uiso 1 1 calc R U
C30 C 0.07663(18) 0.55453(12) 0.2500(2) 0.0219(5) Uani 1 1 d . .
H30A H 0.0353 0.5850 0.2004 0.026 Uiso 1 1 calc R U
C31 C 0.18589(17) 0.54360(12) 0.2454(2) 0.0199(5) Uani 1 1 d . .
C32 C 0.25707(16) 0.56885(11) 0.1694(2) 0.0177(5) Uani 1 1 d . .
C33 C 0.61160(17) 0.66065(11) 0.3121(2) 0.0188(5) Uani 1 1 d . .
C34 C 0.71937(18) 0.65028(12) 0.2976(2) 0.0262(6) Uani 1 1 d . .
H34A H 0.7342 0.6257 0.2331 0.031 Uiso 1 1 calc R U
C35 C 0.80449(18) 0.67542(12) 0.3761(2) 0.0255(6) Uani 1 1 d . .
H35A H 0.8776 0.6684 0.3656 0.031 Uiso 1 1 calc R U
C36 C 0.78231(17) 0.71085(12) 0.4697(2) 0.0219(5) Uani 1 1 d . .
C37 C 0.67662(18) 0.72192(12) 0.4869(2) 0.0234(6) Uani 1 1 d . .
H37A H 0.6626 0.7464 0.5519 0.028 Uiso 1 1 calc R U
C38 C 0.59209(17) 0.69697(12) 0.4083(2) 0.0219(5) Uani 1 1 d . .
H38A H 0.5193 0.7045 0.4193 0.026 Uiso 1 1 calc R U

loop_
_atom_site_aniso_label
_atom_site_aniso_U_11
_atom_site_aniso_U_22
_atom_site_aniso_U_33
_atom_site_aniso_U_23
_atom_site_aniso_U_13
_atom_site_aniso_U_12
Al1 0.0141(3) 0.0169(4) 0.0180(4) 0.0001(3) 0.0021(3) -0.0009(3)
O1 0.0168(8) 0.0230(9) 0.0242(9) -0.0050(8) -0.0005(7) -0.0001(6)
O2 0.0219(10) 0.0676(16) 0.0533(13) -0.0197(12) -0.0033(9) -0.0004(9)
O3 0.0392(11) 0.0686(16) 0.0389(12) -0.0292(12) -0.0016(9) -0.0004(10)
N1 0.0148(9) 0.0184(10) 0.0176(11) -0.0006(9) 0.0031(8) -0.0009(7)
N2 0.0181(10) 0.0198(11) 0.0188(11) 0.0024(9) 0.0025(8) -0.0018(8)
N3 0.0154(9) 0.0172(10) 0.0181(10) 0.0004(9) 0.0014(7) -0.0001(7)
N4 0.0171(9) 0.0177(10) 0.0202(11) -0.0015(9) 0.0008(8) 0.0003(8)
N5 0.0157(9) 0.0174(10) 0.0181(10) 0.0001(9) 0.0022(8) 0.0004(7)
N6 0.0222(10) 0.0207(11) 0.0178(11) 0.0016(9) 0.0032(8) -0.0009(8)
N7 0.0169(9) 0.0160(10) 0.0175(10) 0.0005(9) 0.0012(7) -0.0019(7)
N8 0.0166(9) 0.0181(10) 0.0180(11) -0.0013(9) 0.0020(8) -0.0012(8)
N9 0.0275(12) 0.0351(14) 0.0290(13) -0.0039(11) -0.0022(10) 0.0024(10)
C1 0.0158(11) 0.0153(12) 0.0174(12) -0.0048(10) 0.0007(9) -0.0030(9)
C2 0.0195(11) 0.0157(12) 0.0161(12) -0.0023(10) -0.0003(9) -0.0016(9)
C3 0.0178(11) 0.0201(13) 0.0234(14) -0.0017(11) -0.0021(9) -0.0017(9)
C4 0.0241(12) 0.0187(13) 0.0252(14) -0.0004(12) -0.0073(10) 0.0008(10)
C5 0.0310(13) 0.0164(12) 0.0216(14) 0.0034(11) -0.0031(10) -0.0039(10)
C6 0.0266(12) 0.0188(13) 0.0217(14) -0.0017(11) 0.0020(10) -0.0038(10)
C7 0.0174(11) 0.0178(12) 0.0189(13) -0.0026(11) -0.0005(9) -0.0028(9)
C8 0.0186(11) 0.0168(12) 0.0181(13) -0.0019(11) 0.0018(9) -0.0031(9)
C9 0.0203(11) 0.0181(12) 0.0179(13) -0.0010(11) 0.0039(9) -0.0037(9)
C10 0.0190(11) 0.0183(12) 0.0213(13) -0.0052(11) 0.0044(9) -0.0020(9)
C11 0.0215(12) 0.0237(13) 0.0221(14) -0.0028(11) 0.0059(10) -0.0036(10)
C12 0.0259(13) 0.0275(14) 0.0249(14) -0.0022(12) 0.0108(10) -0.0073(10)
C13 0.0167(11) 0.0257(14) 0.0324(15) -0.0069(12) 0.0065(10) -0.0030(10)
C14 0.0193(11) 0.0227(13) 0.0209(13) -0.0063(11) 0.0041(9) -0.0014(9)
C15 0.0191(11) 0.0167(12) 0.0211(13) -0.0066(11) 0.0029(9) -0.0026(9)
C16 0.0163(11) 0.0172(12) 0.0193(13) -0.0040(11) 0.0026(9) 0.0002(9)
C17 0.0168(11) 0.0172(12) 0.0183(13) -0.0041(11) 0.0001(9) -0.0015(9)
C18 0.0220(12) 0.0148(12) 0.0220(13) -0.0022(11) -0.0022(10) -0.0014(9)
C19 0.0206(12) 0.0200(13) 0.0254(14) -0.0016(11) -0.0012(10) 0.0011(9)
C20 0.0256(13) 0.0217(14) 0.0284(15) -0.0020(12) -0.0084(11) 0.0068(10)
C21 0.0390(15) 0.0224(14) 0.0237(15) 0.0041(12) -0.0036(12) 0.0049(11)
C22 0.0300(13) 0.0231(14) 0.0217(14) 0.0019(12) 0.0019(10) 0.0012(10)
C23 0.0219(11) 0.0179(12) 0.0206(13) -0.0009(11) -0.0012(10) 0.0010(9)
C24 0.0219(12) 0.0144(12) 0.0172(12) 0.0002(10) 0.0008(9) -0.0009(9)
C25 0.0213(11) 0.0181(12) 0.0139(12) -0.0021(10) 0.0032(9) -0.0036(9)
C26 0.0190(11) 0.0230(13) 0.0169(13) -0.0027(11) 0.0028(9) -0.0047(9)
C27 0.0263(12) 0.0293(15) 0.0191(13) 0.0005(12) 0.0054(10) -0.0035(10)
C28 0.0287(13) 0.0353(16) 0.0200(14) -0.0048(12) 0.0103(11) -0.0064(11)
C29 0.0193(12) 0.0372(16) 0.0233(14) -0.0070(12) 0.0090(10) -0.0044(10)
C30 0.0207(12) 0.0266(14) 0.0185(13) -0.0060(11) 0.0030(9) -0.0027(10)
C31 0.0187(11) 0.0228(13) 0.0184(13) -0.0038(11) 0.0037(9) -0.0043(9)
C32 0.0152(10) 0.0176(12) 0.0202(13) -0.0048(11) 0.0027(9) -0.0022(9)
C33 0.0211(12) 0.0146(12) 0.0206(13) 0.0017(10) 0.0035(10) -0.0032(9)
C34 0.0259(13) 0.0257(14) 0.0276(15) -0.0103(12) 0.0061(11) -0.0023(10)
C35 0.0181(12) 0.0294(14) 0.0293(15) -0.0015(12) 0.0048(10) -0.0014(10)
C36 0.0212(12) 0.0238(13) 0.0194(13) 0.0025(11) -0.0007(10) -0.0005(10)
C37 0.0270(13) 0.0246(14) 0.0186(13) -0.0016(11) 0.0034(10) 0.0018(10)
C38 0.0182(11) 0.0229(13) 0.0253(14) -0.0023(11) 0.0061(10) -0.0008(9)

loop_
_atom_type_symbol
_atom_type_description
_atom_type_scat_dispersion_real
_atom_type_scat_dispersion_imag
_atom_type_scat_source
C C 0.0033 0.0016 'International Tables Vol C Tables 4.2.6.8 and 6.1.1.4'
H H 0.0000 0.0000 'International Tables Vol C Tables 4.2.6.8 and 6.1.1.4'
N N 0.0061 0.0033 'International Tables Vol C Tables 4.2.6.8 and 6.1.1.4'
O O 0.0106 0.0060 'International Tables Vol C Tables 4.2.6.8 and 6.1.1.4'
Al Al 0.0645 0.0514 'International Tables Vol C Tables 4.2.6.8 and 6.1.1.4'

loop_
_geom_angle_atom_site_label_1
_geom_angle_atom_site_label_2
_geom_angle_atom_site_label_3
_geom_angle
O1 Al1 N1 100.45(8)
O1 Al1 N5 103.41(8)
N1 Al1 N5 156.12(8)
O1 Al1 N7 100.24(8)
N1 Al1 N7 87.49(8)
N5 Al1 N7 87.46(8)
O1 Al1 N3 105.54(8)
N1 Al1 N3 87.15(8)
N5 Al1 N3 87.32(8)
N7 Al1 N3 154.21(9)
C33 O1 Al1 139.85(15)
C1 N1 C8 106.33(17)
C1 N1 Al1 126.28(15)
C8 N1 Al1 126.16(14)
C8 N2 C9 121.2(2)
C16 N3 C9 106.63(18)
C16 N3 Al1 125.67(16)
C9 N3 Al1 125.11(15)
C17 N4 C16 121.60(19)
C24 N5 C17 106.31(17)
C24 N5 Al1 125.75(15)
C17 N5 Al1 126.44(15)
C25 N6 C24 121.7(2)
C32 N7 C25 105.87(18)
C32 N7 Al1 126.45(16)
C25 N7 Al1 126.75(14)
C32 N8 C1 121.57(19)
O2 N9 O3 121.8(2)
O2 N9 C36 119.3(2)
O3 N9 C36 119.0(2)
N8 C1 N1 127.6(2)
N8 C1 C2 121.88(19)
N1 C1 C2 110.55(19)
C7 C2 C3 121.8(2)
C7 C2 C1 106.79(19)
C3 C2 C1 131.4(2)
C4 C3 C2 116.8(2)
C4 C3 H3A 121.6
C2 C3 H3A 121.6
C3 C4 C5 121.6(2)
C3 C4 H4A 119.2
C5 C4 H4A 119.2
C6 C5 C4 121.4(2)
C6 C5 H5A 119.3
C4 C5 H5A 119.3
C5 C6 C7 117.2(2)
C5 C6 H6A 121.4
C7 C6 H6A 121.4
C2 C7 C6 121.2(2)
C2 C7 C8 106.4(2)
C6 C7 C8 132.4(2)
N2 C8 N1 127.5(2)
N2 C8 C7 122.6(2)
N1 C8 C7 109.88(19)
N2 C9 N3 127.8(2)
N2 C9 C10 122.2(2)
N3 C9 C10 110.03(19)
C15 C10 C11 121.4(2)
C15 C10 C9 106.4(2)
C11 C10 C9 132.2(2)
C12 C11 C10 117.2(2)
C12 C11 H11A 121.4
C10 C11 H11A 121.4
C11 C12 C13 121.4(2)
C11 C12 H12A 119.3
C13 C12 H12A 119.3
C14 C13 C12 121.3(2)
C14 C13 H13A 119.4
C12 C13 H13A 119.4
C13 C14 C15 117.5(2)
C13 C14 H14A 121.3
C15 C14 H14A 121.3
C10 C15 C14 121.3(2)
C10 C15 C16 107.02(19)
C14 C15 C16 131.6(2)
N4 C16 N3 127.5(2)
N4 C16 C15 122.58(19)
N3 C16 C15 109.9(2)
N4 C17 N5 127.2(2)
N4 C17 C18 122.6(2)
N5 C17 C18 110.3(2)
C19 C18 C23 121.0(2)
C19 C18 C17 132.9(2)
C23 C18 C17 106.10(19)
C20 C19 C18 117.1(2)
C20 C19 H19A 121.4
C18 C19 H19A 121.4
C19 C20 C21 121.7(2)
C19 C20 H20A 119.2
C21 C20 H20A 119.2
C22 C21 C20 121.6(2)
C22 C21 H21A 119.2
C20 C21 H21A 119.2
C21 C22 C23 116.6(2)
C21 C22 H22A 121.7
C23 C22 H22A 121.7
C22 C23 C18 122.0(2)
C22 C23 C24 131.0(2)
C18 C23 C24 106.9(2)
N6 C24 N5 127.54(19)
N6 C24 C23 122.0(2)
N5 C24 C23 110.38(19)
N6 C25 N7 126.8(2)
N6 C25 C26 122.4(2)
N7 C25 C26 110.82(19)
C27 C26 C31 121.4(2)
C27 C26 C25 132.4(2)
C31 C26 C25 106.2(2)
C26 C27 C28 117.0(2)
C26 C27 H27A 121.5
C28 C27 H27A 121.5
C27 C28 C29 121.7(2)
C27 C28 H28A 119.2
C29 C28 H28A 119.2
C30 C29 C28 121.2(2)
C30 C29 H29A 119.4
C28 C29 H29A 119.4
C29 C30 C31 117.0(2)
C29 C30 H30A 121.5
C31 C30 H30A 121.5
C30 C31 C26 121.7(2)
C30 C31 C32 131.7(2)
C26 C31 C32 106.56(19)
N8 C32 N7 127.2(2)
N8 C32 C31 122.21(19)
N7 C32 C31 110.6(2)
O1 C33 C34 122.4(2)
O1 C33 C38 119.2(2)
C34 C33 C38 118.4(2)
C35 C34 C33 120.6(2)
C35 C34 H34A 119.7
C33 C34 H34A 119.7
C36 C35 C34 119.4(2)
C36 C35 H35A 120.3
C34 C35 H35A 120.3
C35 C36 C37 121.5(2)
C35 C36 N9 118.8(2)
C37 C36 N9 119.6(2)
C38 C37 C36 119.0(2)
C38 C37 H37A 120.5
C36 C37 H37A 120.5
C37 C38 C33 121.1(2)
C37 C38 H38A 119.4
C33 C38 H38A 119.4

loop_
_geom_bond_atom_site_label_1
_geom_bond_atom_site_label_2
_geom_bond_distance
Al1 O1 1.7615(17)
Al1 N1 1.9520(18)
Al1 N5 1.9520(19)
Al1 N7 1.9559(19)
Al1 N3 1.965(2)
O1 C33 1.326(2)
O2 N9 1.226(3)
O3 N9 1.228(3)
N1 C1 1.381(3)
N1 C8 1.388(3)
N2 C8 1.321(3)
N2 C9 1.321(3)
N3 C16 1.387(3)
N3 C9 1.387(3)
N4 C17 1.324(3)
N4 C16 1.325(3)
N5 C24 1.381(3)
N5 C17 1.388(3)
N6 C25 1.322(3)
N6 C24 1.325(3)
N7 C32 1.384(3)
N7 C25 1.385(3)
N8 C32 1.322(3)
N8 C1 1.324(3)
N9 C36 1.447(3)
C1 C2 1.441(3)
C2 C7 1.389(3)
C2 C3 1.399(3)
C3 C4 1.374(3)
C3 H3A 0.9500
C4 C5 1.406(3)
C4 H4A 0.9500
C5 C6 1.381(3)
C5 H5A 0.9500
C6 C7 1.392(3)
C6 H6A 0.9500
C7 C8 1.455(3)
C9 C10 1.452(3)
C10 C15 1.391(3)
C10 C11 1.392(3)
C11 C12 1.384(3)
C11 H11A 0.9500
C12 C13 1.401(3)
C12 H12A 0.9500
C13 C14 1.380(3)
C13 H13A 0.9500
C14 C15 1.393(3)
C14 H14A 0.9500
C15 C16 1.447(3)
C17 C18 1.452(3)
C18 C19 1.391(3)
C18 C23 1.393(3)
C19 C20 1.382(3)
C19 H19A 0.9500
C20 C21 1.398(4)
C20 H20A 0.9500
C21 C22 1.383(3)
C21 H21A 0.9500
C22 C23 1.393(3)
C22 H22A 0.9500
C23 C24 1.443(3)
C25 C26 1.449(3)
C26 C27 1.383(3)
C26 C31 1.393(3)
C27 C28 1.389(3)
C27 H27A 0.9500
C28 C29 1.397(3)
C28 H28A 0.9500
C29 C30 1.384(3)
C29 H29A 0.9500
C30 C31 1.390(3)
C30 H30A 0.9500
C31 C32 1.449(3)
C33 C34 1.398(3)
C33 C38 1.402(3)
C34 C35 1.382(3)
C34 H34A 0.9500
C35 C36 1.379(3)
C35 H35A 0.9500
C36 C37 1.384(3)
C37 C38 1.376(3)
C37 H37A 0.9500
C38 H38A 0.9500

loop_
_geom_torsion_atom_site_label_1
_geom_torsion_atom_site_label_2
_geom_torsion_atom_site_label_3
_geom_torsion_atom_site_label_4
_geom_torsion
N1 Al1 O1 C33 -146.3(2)
N5 Al1 O1 C33 34.6(2)
N7 Al1 O1 C33 124.4(2)
N3 Al1 O1 C33 -56.4(2)
C32 N8 C1 N1 -0.3(3)
C32 N8 C1 C2 180.0(2)
C8 N1 C1 N8 178.6(2)
Al1 N1 C1 N8 -13.5(3)
C8 N1 C1 C2 -1.6(2)
Al1 N1 C1 C2 166.27(15)
N8 C1 C2 C7 -178.9(2)
N1 C1 C2 C7 1.3(2)
N8 C1 C2 C3 0.8(4)
N1 C1 C2 C3 -178.9(2)
C7 C2 C3 C4 2.0(3)
C1 C2 C3 C4 -177.8(2)
C2 C3 C4 C5 -0.9(3)
C3 C4 C5 C6 -0.7(4)
C4 C5 C6 C7 1.4(3)
C3 C2 C7 C6 -1.3(3)
C1 C2 C7 C6 178.5(2)
C3 C2 C7 C8 179.8(2)
C1 C2 C7 C8 -0.4(2)
C5 C6 C7 C2 -0.4(3)
C5 C6 C7 C8 178.2(2)
C9 N2 C8 N1 1.7(4)
C9 N2 C8 C7 -178.3(2)
C1 N1 C8 N2 -178.7(2)
Al1 N1 C8 N2 13.4(3)
C1 N1 C8 C7 1.3(2)
Al1 N1 C8 C7 -166.58(15)
C2 C7 C8 N2 179.5(2)
C6 C7 C8 N2 0.8(4)
C2 C7 C8 N1 -0.6(3)
C6 C7 C8 N1 -179.3(2)
C8 N2 C9 N3 1.0(4)
C8 N2 C9 C10 -178.3(2)
C16 N3 C9 N2 179.2(2)
Al1 N3 C9 N2 -18.3(3)
C16 N3 C9 C10 -1.5(2)
Al1 N3 C9 C10 161.05(15)
N2 C9 C10 C15 -179.2(2)
N3 C9 C10 C15 1.4(3)
N2 C9 C10 C11 4.1(4)
N3 C9 C10 C11 -175.3(2)
C15 C10 C11 C12 -0.4(3)
C9 C10 C11 C12 176.0(2)
C10 C11 C12 C13 1.0(3)
C11 C12 C13 C14 -0.6(4)
C12 C13 C14 C15 -0.5(3)
C11 C10 C15 C14 -0.8(3)
C9 C10 C15 C14 -177.9(2)
C11 C10 C15 C16 176.4(2)
C9 C10 C15 C16 -0.8(2)
C13 C14 C15 C10 1.2(3)
C13 C14 C15 C16 -175.2(2)
C17 N4 C16 N3 -0.8(4)
C17 N4 C16 C15 176.0(2)
C9 N3 C16 N4 178.1(2)
Al1 N3 C16 N4 15.7(3)
C9 N3 C16 C15 1.0(2)
Al1 N3 C16 C15 -161.42(15)
C10 C15 C16 N4 -177.4(2)
C14 C15 C16 N4 -0.7(4)
C10 C15 C16 N3 -0.1(3)
C14 C15 C16 N3 176.6(2)
C16 N4 C17 N5 0.0(3)
C16 N4 C17 C18 -179.5(2)
C24 N5 C17 N4 179.0(2)
Al1 N5 C17 N4 -14.5(3)
C24 N5 C17 C18 -1.5(2)
Al1 N5 C17 C18 165.05(15)
N4 C17 C18 C19 0.2(4)
N5 C17 C18 C19 -179.4(2)
N4 C17 C18 C23 -179.6(2)
N5 C17 C18 C23 0.8(3)
C23 C18 C19 C20 -1.1(3)
C17 C18 C19 C20 179.1(2)
C18 C19 C20 C21 0.6(3)
C19 C20 C21 C22 0.2(4)
C20 C21 C22 C23 -0.6(4)
C21 C22 C23 C18 0.1(4)
C21 C22 C23 C24 -179.4(2)
C19 C18 C23 C22 0.8(4)
C17 C18 C23 C22 -179.4(2)
C19 C18 C23 C24 -179.7(2)
C17 C18 C23 C24 0.2(2)
C25 N6 C24 N5 -0.6(4)
C25 N6 C24 C23 -178.4(2)
C17 N5 C24 N6 -176.4(2)
Al1 N5 C24 N6 16.9(3)
C17 N5 C24 C23 1.6(2)
Al1 N5 C24 C23 -165.06(15)
C22 C23 C24 N6 -3.5(4)
C18 C23 C24 N6 177.0(2)
C22 C23 C24 N5 178.4(2)
C18 C23 C24 N5 -1.1(3)
C24 N6 C25 N7 -3.2(4)
C24 N6 C25 C26 177.2(2)
C32 N7 C25 N6 -179.3(2)
Al1 N7 C25 N6 -9.8(3)
C32 N7 C25 C26 0.4(2)
Al1 N7 C25 C26 169.82(15)
N6 C25 C26 C27 -3.1(4)
N7 C25 C26 C27 177.3(2)
N6 C25 C26 C31 178.3(2)
N7 C25 C26 C31 -1.4(3)
C31 C26 C27 C28 0.0(3)
C25 C26 C27 C28 -178.4(2)
C26 C27 C28 C29 -1.2(4)
C27 C28 C29 C30 0.4(4)
C28 C29 C30 C31 1.6(4)
C29 C30 C31 C26 -2.8(3)
C29 C30 C31 C32 176.1(2)
C27 C26 C31 C30 2.0(4)
C25 C26 C31 C30 -179.2(2)
C27 C26 C31 C32 -177.1(2)
C25 C26 C31 C32 1.7(2)
C1 N8 C32 N7 0.9(3)
C1 N8 C32 C31 -177.8(2)
C25 N7 C32 N8 -178.0(2)
Al1 N7 C32 N8 12.5(3)
C25 N7 C32 C31 0.8(2)
Al1 N7 C32 C31 -168.74(15)
C30 C31 C32 N8 -1.7(4)
C26 C31 C32 N8 177.2(2)
C30 C31 C32 N7 179.4(2)
C26 C31 C32 N7 -1.6(3)
Al1 O1 C33 C34 33.7(4)
Al1 O1 C33 C38 -148.4(2)
O1 C33 C34 C35 177.7(2)
C38 C33 C34 C35 -0.1(4)
C33 C34 C35 C36 0.2(4)
C34 C35 C36 C37 -0.1(4)
C34 C35 C36 N9 -177.1(2)
O2 N9 C36 C35 -1.8(4)
O3 N9 C36 C35 177.1(2)
O2 N9 C36 C37 -178.8(2)
O3 N9 C36 C37 0.1(4)
C35 C36 C37 C38 -0.1(4)
N9 C36 C37 C38 176.9(2)
C36 C37 C38 C33 0.2(4)
O1 C33 C38 C37 -178.0(2)
C34 C33 C38 C37 -0.1(4)
